data_7221666
loop_
_publ_author_name
'Sun, Qingyan'
'Yan, Pengfei'
'Niu, Wanying'
'chu, wenyi'
'Yao, Xu'
'An, Guanghui'
'Li, Guangming'

_publ_section_title
;
 NIR luminescence of a series of benzoyltrifluoroacetone erbium complexes
;
_journal_name_full 'RSC Adv.'
_journal_paper_doi 10.1039/C5RA12954K
_journal_year 2015
_chemical_formula_moiety 'C42 H26 Er F9 N2 O6'
_chemical_formula_sum 'C42 H26 Er F9 N2 O6'
_chemical_formula_weight 992.91
_chemical_name_systematic
;
 ?
;
_space_group_IT_number 2
_symmetry_cell_setting triclinic
_symmetry_space_group_name_Hall '-P 1'
_symmetry_space_group_name_H-M 'P -1'
_atom_sites_solution_hydrogens geom
_atom_sites_solution_primary direct
_atom_sites_solution_secondary difmap
_audit_creation_method SHELXL-97
_audit_update_record
;
2015-04-02 deposited with the CCDC.
2015-07-27 downloaded from the CCDC.
;
_cell_angle_alpha 82.932(5)
_cell_angle_beta 87.086(5)
_cell_angle_gamma 76.531(5)
_cell_formula_units_Z 2
_cell_length_a 10.009(5)
_cell_length_b 13.987(5)
_cell_length_c 14.769(5)
_cell_measurement_temperature 293(2)
_cell_volume 1994.9(14)
_computing_cell_refinement 'Bruker FRAMBO'
_computing_data_collection 'Bruker FRAMBO'
_computing_data_reduction 'Bruker SHELXTL'
_computing_molecular_graphics 'Bruker SHELXTL'
_computing_publication_material 'Bruker SHELXTL'
_computing_structure_refinement 'SHELXL-97 (Sheldrick, 1997)'
_computing_structure_solution 'Bruker SHELXTL'
_diffrn_ambient_temperature 293(2)
_diffrn_measured_fraction_theta_full 0.998
_diffrn_measured_fraction_theta_max 0.998
_diffrn_measurement_device_type 'multiwire proportional'
_diffrn_measurement_method 'phi and omega scans'
_diffrn_radiation_monochromator graphite
_diffrn_radiation_source 'fine-focus sealed tube'
_diffrn_radiation_type MoK\a
_diffrn_radiation_wavelength 0.71069
_diffrn_reflns_av_R_equivalents 0.0482
_diffrn_reflns_av_sigmaI/netI 0.0517
_diffrn_reflns_limit_h_max 11
_diffrn_reflns_limit_h_min -11
_diffrn_reflns_limit_k_max 16
_diffrn_reflns_limit_k_min -16
_diffrn_reflns_limit_l_max 17
_diffrn_reflns_limit_l_min -17
_diffrn_reflns_number 13583
_diffrn_reflns_theta_full 25.00
_diffrn_reflns_theta_max 25.00
_diffrn_reflns_theta_min 3.17
_exptl_absorpt_coefficient_mu 2.195
_exptl_absorpt_correction_T_max 0.791
_exptl_absorpt_correction_T_min 0.640
_exptl_absorpt_correction_type multi-scan
_exptl_absorpt_process_details sadabs(Sheldrick,1996)
_exptl_crystal_colour black
_exptl_crystal_density_diffrn 1.653
_exptl_crystal_density_method 'not measured'
_exptl_crystal_description strip
_exptl_crystal_F_000 978
_exptl_crystal_size_max 0.3
_exptl_crystal_size_mid 0.21
_exptl_crystal_size_min 0.13
_refine_diff_density_max 1.348
_refine_diff_density_min -0.919
_refine_diff_density_rms 0.090
_refine_ls_extinction_method none
_refine_ls_goodness_of_fit_ref 1.037
_refine_ls_hydrogen_treatment mixed
_refine_ls_matrix_type full
_refine_ls_number_parameters 541
_refine_ls_number_reflns 7031
_refine_ls_number_restraints 0
_refine_ls_restrained_S_all 1.037
_refine_ls_R_factor_all 0.0496
_refine_ls_R_factor_gt 0.0411
_refine_ls_shift/su_max 0.001
_refine_ls_shift/su_mean 0.000
_refine_ls_structure_factor_coef Fsqd
_refine_ls_weighting_details 'calc w=1/[\s^2^(Fo^2^)+(0.0434P)^2^+2.3349P] where P=(Fo^2^+2Fc^2^)/3'
_refine_ls_weighting_scheme calc
_refine_ls_wR_factor_gt 0.0946
_refine_ls_wR_factor_ref 0.1016
_reflns_number_gt 6147
_reflns_number_total 7031
_reflns_threshold_expression >2sigma(I)
_cod_data_source_file c5ra12954k2.cif
_cod_data_source_block 123
_cod_database_code 7221666

loop_
_symmetry_equiv_pos_as_xyz
'x, y, z'
'-x, -y, -z'

loop_
_atom_site_label
_atom_site_type_symbol
_atom_site_fract_x
_atom_site_fract_y
_atom_site_fract_z
_atom_site_U_iso_or_equiv
_atom_site_adp_type
_atom_site_occupancy
_atom_site_symmetry_multiplicity
_atom_site_calc_flag
_atom_site_refinement_flags
C6 C -0.2397(7) 0.5538(5) 0.2414(5) 0.0762(19) Uani 1 1 d .
H6 H -0.2198 0.4994 0.2856 0.091 Uiso 1 1 calc R
C8 C -0.3891(8) 0.7036(6) 0.1852(9) 0.129(4) Uani 1 1 d .
H8 H -0.4697 0.7519 0.1902 0.155 Uiso 1 1 calc R
C9 C -0.2045(10) 0.2292(8) -0.0903(7) 0.123(3) Uani 1 1 d .
H9 H -0.2934 0.2683 -0.0885 0.148 Uiso 1 1 calc R
C10 C -0.1190(8) 0.2216(6) -0.0200(5) 0.089(2) Uani 1 1 d .
H10 H -0.1494 0.2590 0.0280 0.107 Uiso 1 1 calc R
C11 C -0.0332(14) 0.1194(11) -0.1605(8) 0.167(6) Uani 1 1 d .
H11 H -0.0039 0.0825 -0.2090 0.201 Uiso 1 1 calc R
C12 C 0.0542(10) 0.1100(8) -0.0898(6) 0.123(4) Uani 1 1 d .
H12 H 0.1420 0.0694 -0.0915 0.148 Uiso 1 1 calc R
C18 C 0.4259(7) 0.2342(8) 0.4820(6) 0.096(3) Uani 1 1 d .
C20 C 0.2830(5) 0.2645(5) 0.4392(4) 0.0608(15) Uani 1 1 d .
C21 C 0.1747(5) 0.3086(5) 0.4909(4) 0.0617(15) Uani 1 1 d .
H21 H 0.1918 0.3255 0.5475 0.074 Uiso 1 1 calc R
C22 C 0.0378(5) 0.3297(4) 0.4620(4) 0.0485(12) Uani 1 1 d .
C23 C -0.0772(5) 0.3739(4) 0.5229(4) 0.0518(13) Uani 1 1 d .
C24 C -0.2096(6) 0.3829(5) 0.4961(5) 0.0741(18) Uani 1 1 d .
H24 H -0.2252 0.3627 0.4407 0.089 Uiso 1 1 calc R
C25 C -0.3199(7) 0.4221(6) 0.5513(6) 0.096(3) Uani 1 1 d .
H25 H -0.4089 0.4240 0.5347 0.116 Uiso 1 1 calc R
C31 C -0.0593(7) 0.4097(7) 0.6015(5) 0.095(3) Uani 1 1 d .
H31 H 0.0292 0.4070 0.6199 0.115 Uiso 1 1 calc R
C32 C -0.1703(9) 0.4500(9) 0.6545(6) 0.129(4) Uani 1 1 d .
H32 H -0.1558 0.4726 0.7090 0.155 Uiso 1 1 calc R
C33 C -0.2989(8) 0.4572(7) 0.6288(6) 0.105(3) Uani 1 1 d .
H33 H -0.3732 0.4863 0.6643 0.126 Uiso 1 1 calc R
C35 C 0.4419(8) -0.0006(6) 0.1460(6) 0.090(2) Uani 1 1 d .
C36 C 0.3089(6) 0.0801(4) 0.1409(4) 0.0599(15) Uani 1 1 d .
C37 C 0.2211(7) 0.0837(5) 0.0736(5) 0.0722(18) Uani 1 1 d .
H37 H 0.2424 0.0356 0.0336 0.087 Uiso 1 1 calc R
C38 C 0.0984(6) 0.1574(4) 0.0612(4) 0.0557(14) Uani 1 1 d .
C39 C 0.0098(7) 0.1613(5) -0.0167(4) 0.0683(16) Uani 1 1 d .
C40 C -0.3602(7) 0.6253(6) 0.2495(7) 0.101(3) Uani 1 1 d .
H40 H -0.4204 0.6192 0.2988 0.121 Uiso 1 1 calc R
C42 C -0.3010(9) 0.7128(7) 0.1125(9) 0.146(5) Uani 1 1 d .
H42 H -0.3219 0.7673 0.0685 0.175 Uiso 1 1 calc R
C43 C -0.1813(7) 0.6416(5) 0.1042(6) 0.099(3) Uani 1 1 d .
H43 H -0.1220 0.6477 0.0543 0.118 Uiso 1 1 calc R
C44 C -0.1498(5) 0.5614(4) 0.1700(4) 0.0570(14) Uani 1 1 d .
C45 C -0.0225(5) 0.4822(4) 0.1652(4) 0.0528(13) Uani 1 1 d .
C46 C 0.0945(6) 0.4979(4) 0.1145(4) 0.0616(15) Uani 1 1 d .
H46 H 0.0875 0.5546 0.0732 0.074 Uiso 1 1 calc R
C47 C 0.2189(6) 0.4316(4) 0.1244(4) 0.0576(14) Uani 1 1 d .
C48 C 0.3428(7) 0.4622(6) 0.0759(6) 0.082(2) Uani 1 1 d .
C52 C -0.2733(8) 0.0038(6) 0.3500(6) 0.089(2) Uani 1 1 d .
H52 H -0.3568 -0.0148 0.3520 0.107 Uiso 1 1 calc R
C53 C -0.1648(8) -0.0590(6) 0.3871(5) 0.085(2) Uani 1 1 d .
H53 H -0.1739 -0.1206 0.4147 0.102 Uiso 1 1 calc R
C55 C 0.2049(7) -0.0694(5) 0.4185(5) 0.0779(19) Uani 1 1 d .
H55 H 0.2840 -0.1118 0.4427 0.094 Uiso 1 1 calc R
C57 C -0.0336(6) -0.0342(4) 0.3856(4) 0.0633(15) Uani 1 1 d .
C58 C -0.0206(5) 0.0591(4) 0.3445(4) 0.0474(12) Uani 1 1 d .
C59 C -0.1389(5) 0.1270(4) 0.3042(3) 0.0462(12) Uani 1 1 d .
C60 C -0.2651(6) 0.0994(5) 0.3069(4) 0.0636(15) Uani 1 1 d .
C61 C -0.3776(6) 0.1674(5) 0.2674(5) 0.0729(18) Uani 1 1 d .
H61 H -0.4633 0.1522 0.2680 0.087 Uiso 1 1 calc R
C62 C -0.3592(5) 0.2532(5) 0.2293(5) 0.0673(17) Uani 1 1 d .
H62 H -0.4335 0.2992 0.2028 0.081 Uiso 1 1 calc R
C63 C -0.2308(6) 0.2777(5) 0.2274(5) 0.0675(17) Uani 1 1 d .
H63 H -0.2221 0.3394 0.1998 0.081 Uiso 1 1 calc R
C64 C 0.2086(6) 0.0242(4) 0.3773(4) 0.0617(15) Uani 1 1 d .
H64 H 0.2913 0.0439 0.3759 0.074 Uiso 1 1 calc R
C66 C 0.0852(8) -0.0985(5) 0.4232(5) 0.081(2) Uani 1 1 d .
H66 H 0.0812 -0.1611 0.4513 0.097 Uiso 1 1 calc R
C67 C -0.1596(14) 0.1798(10) -0.1629(8) 0.148(4) Uani 1 1 d .
H67 H -0.2145 0.1871 -0.2134 0.177 Uiso 1 1 calc R
Er2 Er 0.11715(2) 0.252263(16) 0.254699(16) 0.04502(10) Uani 1 1 d .
F1 F 0.4598(6) -0.0498(4) 0.2282(4) 0.139(2) Uani 1 1 d .
F4 F 0.4278(5) 0.2507(6) 0.5661(4) 0.174(3) Uani 1 1 d .
F9 F 0.4495(5) -0.0661(3) 0.0872(4) 0.1178(17) Uani 1 1 d .
F11 F 0.5515(5) 0.0378(4) 0.1278(4) 0.136(2) Uani 1 1 d .
F12 F 0.3105(5) 0.5319(4) 0.0058(4) 0.1203(18) Uani 1 1 d .
F13 F 0.4131(5) 0.4957(4) 0.1331(4) 0.1225(18) Uani 1 1 d .
F14 F 0.4293(4) 0.3871(4) 0.0443(3) 0.1136(16) Uani 1 1 d .
F16 F 0.5111(4) 0.2818(5) 0.4357(4) 0.138(2) Uani 1 1 d .
F17 F 0.4803(5) 0.1390(5) 0.4771(4) 0.137(2) Uani 1 1 d .
N3 N 0.1001(4) 0.0873(3) 0.3397(3) 0.0460(10) Uani 1 1 d .
N4 N -0.1215(4) 0.2148(3) 0.2641(3) 0.0510(10) Uani 1 1 d .
O7 O 0.0084(3) 0.3082(3) 0.3882(3) 0.0590(10) Uani 1 1 d .
O8 O 0.2833(3) 0.2412(3) 0.3594(3) 0.0613(10) Uani 1 1 d .
O9 O -0.0228(3) 0.4023(3) 0.2148(3) 0.0601(10) Uani 1 1 d .
O10 O 0.2483(3) 0.3511(3) 0.1735(3) 0.0597(10) Uani 1 1 d .
O11 O 0.0593(4) 0.2224(3) 0.1143(3) 0.0553(9) Uani 1 1 d .
O12 O 0.2991(3) 0.1340(3) 0.2046(3) 0.0549(9) Uani 1 1 d .

loop_
_atom_site_aniso_label
_atom_site_aniso_U_11
_atom_site_aniso_U_22
_atom_site_aniso_U_33
_atom_site_aniso_U_23
_atom_site_aniso_U_13
_atom_site_aniso_U_12
C6 0.067(4) 0.054(4) 0.101(5) -0.013(4) 0.023(4) -0.005(3)
C8 0.070(5) 0.059(5) 0.238(13) 0.000(6) 0.021(7) 0.013(4)
C9 0.106(7) 0.134(8) 0.128(8) -0.032(7) -0.056(6) -0.006(6)
C10 0.082(5) 0.094(5) 0.093(5) -0.031(4) -0.024(4) -0.010(4)
C11 0.162(11) 0.223(15) 0.119(9) -0.102(9) -0.038(8) 0.000(10)
C12 0.122(7) 0.154(9) 0.094(6) -0.064(6) -0.022(6) 0.001(6)
C18 0.050(4) 0.147(8) 0.096(6) -0.054(6) -0.015(4) -0.011(5)
C20 0.041(3) 0.069(4) 0.076(4) -0.013(3) -0.006(3) -0.016(3)
C21 0.044(3) 0.075(4) 0.071(4) -0.023(3) -0.001(3) -0.017(3)
C22 0.046(3) 0.041(3) 0.061(3) -0.005(2) 0.000(3) -0.016(2)
C23 0.049(3) 0.050(3) 0.062(3) -0.011(3) 0.010(3) -0.021(2)
C24 0.052(3) 0.084(5) 0.088(5) -0.035(4) 0.000(3) -0.006(3)
C25 0.054(4) 0.108(6) 0.130(7) -0.043(5) 0.015(4) -0.010(4)
C31 0.063(4) 0.148(8) 0.092(5) -0.060(5) 0.015(4) -0.040(5)
C32 0.092(6) 0.207(11) 0.113(7) -0.101(8) 0.031(5) -0.051(7)
C33 0.077(5) 0.127(7) 0.124(7) -0.066(6) 0.040(5) -0.031(5)
C35 0.079(5) 0.075(5) 0.099(6) -0.030(5) 0.000(4) 0.024(4)
C36 0.052(3) 0.050(3) 0.071(4) -0.006(3) 0.005(3) 0.000(3)
C37 0.072(4) 0.060(4) 0.080(5) -0.029(3) 0.000(4) 0.004(3)
C38 0.057(3) 0.050(3) 0.061(4) -0.007(3) 0.008(3) -0.014(3)
C39 0.073(4) 0.068(4) 0.068(4) -0.015(3) -0.006(3) -0.019(3)
C40 0.073(5) 0.071(5) 0.148(8) -0.022(5) 0.038(5) 0.000(4)
C42 0.084(6) 0.078(6) 0.241(13) 0.052(7) 0.024(7) 0.011(5)
C43 0.073(4) 0.065(4) 0.139(7) 0.027(5) 0.012(5) 0.001(4)
C44 0.044(3) 0.045(3) 0.080(4) -0.005(3) 0.000(3) -0.007(2)
C45 0.053(3) 0.042(3) 0.063(3) -0.009(3) -0.001(3) -0.008(2)
C46 0.057(3) 0.057(4) 0.063(4) 0.008(3) 0.010(3) -0.006(3)
C47 0.049(3) 0.061(4) 0.064(4) -0.008(3) 0.011(3) -0.015(3)
C48 0.064(4) 0.079(5) 0.095(5) 0.007(4) 0.028(4) -0.016(4)
C52 0.066(4) 0.092(5) 0.121(6) -0.006(5) 0.004(4) -0.046(4)
C53 0.080(5) 0.084(5) 0.099(6) 0.011(4) 0.001(4) -0.044(4)
C55 0.072(4) 0.064(4) 0.087(5) 0.020(4) -0.018(4) -0.004(3)
C57 0.069(4) 0.058(4) 0.065(4) 0.001(3) -0.001(3) -0.024(3)
C58 0.046(3) 0.050(3) 0.049(3) -0.008(2) -0.001(2) -0.015(2)
C59 0.039(2) 0.055(3) 0.047(3) -0.007(2) 0.000(2) -0.014(2)
C60 0.048(3) 0.072(4) 0.076(4) -0.012(3) -0.003(3) -0.021(3)
C61 0.042(3) 0.084(5) 0.101(5) -0.012(4) -0.001(3) -0.032(3)
C62 0.023(2) 0.094(5) 0.082(4) -0.010(4) -0.011(3) -0.006(3)
C63 0.043(3) 0.061(4) 0.092(5) -0.001(3) -0.011(3) -0.002(3)
C64 0.051(3) 0.060(4) 0.069(4) 0.004(3) -0.015(3) -0.006(3)
C66 0.092(5) 0.058(4) 0.089(5) 0.020(4) -0.008(4) -0.025(4)
C67 0.154(10) 0.178(12) 0.122(9) -0.051(8) -0.059(8) -0.031(9)
Er2 0.03291(13) 0.04154(15) 0.05956(17) -0.00791(11) 0.00104(10) -0.00572(9)
F1 0.157(5) 0.104(4) 0.109(4) -0.014(3) -0.022(3) 0.069(3)
F4 0.066(3) 0.339(10) 0.116(4) -0.103(5) -0.031(3) 0.003(4)
F9 0.110(3) 0.088(3) 0.136(4) -0.053(3) -0.010(3) 0.038(3)
F11 0.057(3) 0.154(5) 0.192(6) -0.077(4) 0.005(3) 0.015(3)
F12 0.087(3) 0.122(4) 0.129(4) 0.051(3) 0.035(3) -0.021(3)
F13 0.091(3) 0.159(5) 0.139(4) -0.015(4) 0.013(3) -0.076(3)
F14 0.076(3) 0.117(4) 0.130(4) 0.001(3) 0.047(3) -0.003(3)
F16 0.058(2) 0.219(6) 0.166(5) -0.075(4) 0.009(3) -0.067(3)
F17 0.078(3) 0.148(5) 0.168(5) -0.034(4) -0.051(3) 0.025(3)
N3 0.039(2) 0.047(2) 0.051(2) -0.002(2) -0.0037(19) -0.0092(18)
N4 0.037(2) 0.054(3) 0.061(3) -0.010(2) -0.004(2) -0.0075(19)
O7 0.0415(19) 0.073(3) 0.065(3) -0.023(2) -0.0025(18) -0.0091(18)
O8 0.0360(18) 0.081(3) 0.071(3) -0.024(2) -0.0024(18) -0.0136(18)
O9 0.0388(18) 0.040(2) 0.096(3) -0.004(2) 0.0096(19) -0.0015(15)
O10 0.0391(19) 0.052(2) 0.082(3) 0.004(2) 0.0052(18) -0.0066(16)
O11 0.048(2) 0.054(2) 0.063(2) -0.0154(19) 0.0005(18) -0.0047(17)
O12 0.0436(19) 0.052(2) 0.065(2) -0.0112(19) 0.0025(17) -0.0013(16)

loop_
_atom_type_symbol
_atom_type_description
_atom_type_scat_dispersion_real
_atom_type_scat_dispersion_imag
_atom_type_scat_source
C C 0.0030 0.0020 'International Tables Vol C Tables 4.2.6.8 and 6.1.1.4'
H H 0.0000 0.0000 'International Tables Vol C Tables 4.2.6.8 and 6.1.1.4'
Er Er -0.2590 4.9580 'International Tables Vol C Tables 4.2.6.8 and 6.1.1.4'
F F 0.0170 0.0100 'International Tables Vol C Tables 4.2.6.8 and 6.1.1.4'
N N 0.0060 0.0030 'International Tables Vol C Tables 4.2.6.8 and 6.1.1.4'
O O 0.0110 0.0060 'International Tables Vol C Tables 4.2.6.8 and 6.1.1.4'

loop_
_geom_angle_atom_site_label_1
_geom_angle_atom_site_label_2
_geom_angle_atom_site_label_3
_geom_angle
C44 C6 C40 121.4(7)
C44 C6 H6 119.3
C40 C6 H6 119.3
C40 C8 C42 120.6(7)
C40 C8 H8 119.7
C42 C8 H8 119.7
C67 C9 C10 119.5(9)
C67 C9 H9 120.3
C10 C9 H9 120.3
C9 C10 C39 122.9(8)
C9 C10 H10 118.6
C39 C10 H10 118.6
C67 C11 C12 123.0(10)
C67 C11 H11 118.5
C12 C11 H11 118.5
C39 C12 C11 118.8(9)
C39 C12 H12 120.6
C11 C12 H12 120.6
F4 C18 F16 106.9(7)
F4 C18 F17 108.2(9)
F16 C18 F17 105.6(6)
F4 C18 C20 114.8(6)
F16 C18 C20 110.5(8)
F17 C18 C20 110.4(6)
O8 C20 C21 128.8(5)
O8 C20 C18 113.1(5)
C21 C20 C18 118.0(6)
C20 C21 C22 122.5(6)
C20 C21 H21 118.7
C22 C21 H21 118.7
O7 C22 C21 121.8(5)
O7 C22 C23 117.8(5)
C21 C22 C23 120.3(5)
C31 C23 C24 117.9(6)
C31 C23 C22 123.9(5)
C24 C23 C22 118.2(5)
C23 C24 C25 120.3(6)
C23 C24 H24 119.9
C25 C24 H24 119.9
C33 C25 C24 120.4(7)
C33 C25 H25 119.8
C24 C25 H25 119.8
C23 C31 C32 120.8(7)
C23 C31 H31 119.6
C32 C31 H31 119.6
C33 C32 C31 121.1(7)
C33 C32 H32 119.5
C31 C32 H32 119.5
C32 C33 C25 119.5(7)
C32 C33 H33 120.3
C25 C33 H33 120.3
F1 C35 F9 107.5(7)
F1 C35 F11 106.0(7)
F9 C35 F11 105.7(6)
F1 C35 C36 111.9(6)
F9 C35 C36 113.8(7)
F11 C35 C36 111.3(7)
O12 C36 C37 129.8(5)
O12 C36 C35 111.6(6)
C37 C36 C35 118.5(6)
C36 C37 C38 122.8(6)
C36 C37 H37 118.6
C38 C37 H37 118.6
O11 C38 C37 122.6(6)
O11 C38 C39 116.8(5)
C37 C38 C39 120.6(5)
C10 C39 C12 117.4(7)
C10 C39 C38 120.1(6)
C12 C39 C38 122.3(7)
C8 C40 C6 119.3(8)
C8 C40 H40 120.4
C6 C40 H40 120.4
C8 C42 C43 120.3(8)
C8 C42 H42 119.9
C43 C42 H42 119.9
C44 C43 C42 119.8(8)
C44 C43 H43 120.1
C42 C43 H43 120.1
C6 C44 C43 118.7(6)
C6 C44 C45 118.7(6)
C43 C44 C45 122.6(6)
O9 C45 C46 121.9(5)
O9 C45 C44 115.7(5)
C46 C45 C44 122.2(5)
C47 C46 C45 121.5(5)
C47 C46 H46 119.2
C45 C46 H46 119.2
O10 C47 C46 129.0(5)
O10 C47 C48 113.7(5)
C46 C47 C48 117.1(6)
F14 C48 F13 105.8(6)
F14 C48 F12 106.7(6)
F13 C48 F12 107.5(6)
F14 C48 C47 112.0(6)
F13 C48 C47 110.6(6)
F12 C48 C47 113.7(6)
C53 C52 C60 121.6(6)
C53 C52 H52 119.2
C60 C52 H52 119.2
C52 C53 C57 121.5(6)
C52 C53 H53 119.3
C57 C53 H53 119.3
C66 C55 C64 119.2(6)
C66 C55 H55 120.4
C64 C55 H55 120.4
C58 C57 C66 117.2(5)
C58 C57 C53 119.0(6)
C66 C57 C53 123.8(6)
N3 C58 C57 122.4(5)
N3 C58 C59 118.4(5)
C57 C58 C59 119.2(5)
N4 C59 C60 122.9(5)
N4 C59 C58 117.3(4)
C60 C59 C58 119.8(5)
C61 C60 C59 118.2(6)
C61 C60 C52 122.9(6)
C59 C60 C52 118.9(6)
C62 C61 C60 118.2(5)
C62 C61 H61 120.9
C60 C61 H61 120.9
C61 C62 C63 121.9(6)
C61 C62 H62 119.0
C63 C62 H62 119.0
N4 C63 C62 121.5(6)
N4 C63 H63 119.2
C62 C63 H63 119.2
N3 C64 C55 123.3(6)
N3 C64 H64 118.3
C55 C64 H64 118.3
C55 C66 C57 119.9(6)
C55 C66 H66 120.0
C57 C66 H66 120.0
C11 C67 C9 118.3(10)
C11 C67 H67 120.8
C9 C67 H67 120.8
O9 Er2 O11 82.57(14)
O9 Er2 O8 118.17(15)
O11 Er2 O8 148.96(13)
O9 Er2 O10 72.25(13)
O11 Er2 O10 85.20(14)
O8 Er2 O10 80.36(15)
O9 Er2 O12 143.81(14)
O11 Er2 O12 73.52(13)
O8 Er2 O12 76.80(13)
O10 Er2 O12 78.92(13)
O9 Er2 O7 72.81(15)
O11 Er2 O7 138.85(12)
O8 Er2 O7 72.00(13)
O10 Er2 O7 116.45(14)
O12 Er2 O7 141.54(14)
O9 Er2 N3 138.28(13)
O11 Er2 N3 97.04(13)
O8 Er2 N3 82.49(14)
O10 Er2 N3 149.47(13)
O12 Er2 N3 72.66(13)
O7 Er2 N3 81.38(14)
O9 Er2 N4 76.98(14)
O11 Er2 N4 70.13(13)
O8 Er2 N4 133.99(14)
O10 Er2 N4 142.65(14)
O12 Er2 N4 117.85(13)
O7 Er2 N4 72.46(13)
N3 Er2 N4 64.09(14)
C64 N3 C58 117.9(5)
C64 N3 Er2 121.9(4)
C58 N3 Er2 120.1(3)
C63 N4 C59 117.3(5)
C63 N4 Er2 122.7(4)
C59 N4 Er2 120.0(3)
C22 O7 Er2 139.5(3)
C20 O8 Er2 134.7(3)
C45 O9 Er2 140.3(3)
C47 O10 Er2 133.2(3)
C38 O11 Er2 137.4(4)
C36 O12 Er2 131.4(4)

loop_
_geom_bond_atom_site_label_1
_geom_bond_atom_site_label_2
_geom_bond_distance
C6 C44 1.362(8)
C6 C40 1.387(9)
C6 H6 0.9300
C8 C40 1.345(12)
C8 C42 1.367(13)
C8 H8 0.9300
C9 C67 1.349(14)
C9 C10 1.358(10)
C9 H9 0.9300
C10 C39 1.366(9)
C10 H10 0.9300
C11 C67 1.347(15)
C11 C12 1.370(13)
C11 H11 0.9300
C12 C39 1.368(10)
C12 H12 0.9300
C18 F4 1.292(8)
C18 F16 1.316(10)
C18 F17 1.326(10)
C18 C20 1.539(8)
C20 O8 1.260(7)
C20 C21 1.364(8)
C21 C22 1.410(7)
C21 H21 0.9300
C22 O7 1.232(6)
C22 C23 1.489(7)
C23 C31 1.355(8)
C23 C24 1.376(8)
C24 C25 1.386(9)
C24 H24 0.9300
C25 C33 1.344(11)
C25 H25 0.9300
C31 C32 1.376(10)
C31 H31 0.9300
C32 C33 1.338(11)
C32 H32 0.9300
C33 H33 0.9300
C35 F1 1.318(9)
C35 F9 1.326(8)
C35 F11 1.331(10)
C35 C36 1.530(8)
C36 O12 1.262(7)
C36 C37 1.349(9)
C37 C38 1.411(8)
C37 H37 0.9300
C38 O11 1.255(6)
C38 C39 1.476(9)
C40 H40 0.9300
C42 C43 1.378(10)
C42 H42 0.9300
C43 C44 1.378(9)
C43 H43 0.9300
C44 C45 1.486(7)
C45 O9 1.259(6)
C45 C46 1.404(8)
C46 C47 1.371(8)
C46 H46 0.9300
C47 O10 1.243(7)
C47 C48 1.521(8)
C48 F14 1.314(8)
C48 F13 1.319(9)
C48 F12 1.330(8)
C52 C53 1.322(10)
C52 C60 1.427(10)
C52 H52 0.9300
C53 C57 1.433(9)
C53 H53 0.9300
C55 C66 1.348(9)
C55 C64 1.381(8)
C55 H55 0.9300
C57 C58 1.402(8)
C57 C66 1.406(9)
C58 N3 1.352(6)
C58 C59 1.437(7)
C59 N4 1.341(7)
C59 C60 1.402(7)
C60 C61 1.394(9)
C61 C62 1.311(9)
C61 H61 0.9300
C62 C63 1.404(8)
C62 H62 0.9300
C63 N4 1.326(7)
C63 H63 0.9300
C64 N3 1.327(7)
C64 H64 0.9300
C66 H66 0.9300
C67 H67 0.9300
Er2 O9 2.263(4)
Er2 O11 2.293(4)
Er2 O8 2.294(4)
Er2 O10 2.313(4)
Er2 O12 2.315(3)
Er2 O7 2.335(4)
Er2 N3 2.525(4)
Er2 N4 2.556(4)
